data_4501258
loop_
_publ_author_name
'Adelani, Pius O.'
'Albrecht-Schmitt, Thomas E.'

_publ_section_title
;
 Heterobimetallic Copper(II) Uranyl Carboxyphenylphosphonates
;
_journal_issue 10
_journal_name_full 'Crystal Growth &amp; Design'
_journal_page_first 4676
_journal_paper_doi 10.1021/cg200978y
_journal_volume 11
_journal_year 2011
_chemical_formula_moiety 'C28 H16 Cu2 O33 P4 U3'
_chemical_formula_sum 'C28 H16 Cu2 O33 P4 U3'
_chemical_formula_weight 1845.46
_chemical_name_systematic
; 
 ? 
;
_space_group_IT_number 2
_symmetry_cell_setting triclinic
_symmetry_space_group_name_Hall '-P 1'
_symmetry_space_group_name_H-M 'P -1'
_atom_sites_solution_hydrogens geom
_atom_sites_solution_primary direct
_atom_sites_solution_secondary difmap
_audit_creation_method SHELXL-97
_cell_angle_alpha 75.702(3)
_cell_angle_beta 88.854(4)
_cell_angle_gamma 65.345(3)
_cell_formula_units_Z 1
_cell_length_a 9.595(3)
_cell_length_b 10.330(3)
_cell_length_c 13.670(4)
_cell_measurement_reflns_used 2538
_cell_measurement_temperature 100(2)
_cell_measurement_theta_max 25.09
_cell_measurement_theta_min 2.25
_cell_volume 1187.9(6)
_computing_cell_refinement 'Bruker SAINT'
_computing_data_collection 'Bruker APEX2'
_computing_data_reduction 'Bruker SAINT'
_computing_molecular_graphics 'Bruker SHELXTL'
_computing_publication_material 'Bruker SHELXTL'
_computing_structure_refinement 'SHELXL-97 (Sheldrick, 1997)'
_computing_structure_solution 'SHELXS-97 (Sheldrick, 1990)'
_diffrn_ambient_temperature 100(2)
_diffrn_measured_fraction_theta_full 0.992
_diffrn_measured_fraction_theta_max 0.992
_diffrn_measurement_device_type 'Bruker APEX-II CCD'
_diffrn_measurement_method '\f and \w scans'
_diffrn_radiation_monochromator graphite
_diffrn_radiation_source 'fine-focus sealed tube'
_diffrn_radiation_type MoK\a
_diffrn_radiation_wavelength 0.71073
_diffrn_reflns_av_R_equivalents 0.0582
_diffrn_reflns_av_sigmaI/netI 0.0747
_diffrn_reflns_limit_h_max 12
_diffrn_reflns_limit_h_min -12
_diffrn_reflns_limit_k_max 13
_diffrn_reflns_limit_k_min -13
_diffrn_reflns_limit_l_max 17
_diffrn_reflns_limit_l_min -17
_diffrn_reflns_number 14181
_diffrn_reflns_theta_full 27.47
_diffrn_reflns_theta_max 27.47
_diffrn_reflns_theta_min 1.54
_diffrn_standards_number 0
_exptl_absorpt_coefficient_mu 11.305
_exptl_absorpt_correction_T_max 0.7456
_exptl_absorpt_correction_T_min 0.6187
_exptl_absorpt_correction_type multi-scan
_exptl_absorpt_process_details SHELXPREP
_exptl_crystal_colour 'blueish green'
_exptl_crystal_density_diffrn 2.579
_exptl_crystal_density_method 'not measured'
_exptl_crystal_description tablet
_exptl_crystal_F_000 842
_exptl_crystal_size_max 0.063
_exptl_crystal_size_mid 0.052
_exptl_crystal_size_min 0.036
_refine_diff_density_max 5.315
_refine_diff_density_min -1.116
_refine_diff_density_rms 0.304
_refine_ls_extinction_coef 0.00080(17)
_refine_ls_extinction_expression Fc^*^=kFc[1+0.001xFc^2^\l^3^/sin(2\q)]^-1/4^
_refine_ls_extinction_method SHELXL
_refine_ls_goodness_of_fit_ref 1.243
_refine_ls_hydrogen_treatment constr
_refine_ls_matrix_type full
_refine_ls_number_parameters 329
_refine_ls_number_reflns 5398
_refine_ls_number_restraints 12
_refine_ls_restrained_S_all 1.242
_refine_ls_R_factor_all 0.0631
_refine_ls_R_factor_gt 0.0435
_refine_ls_shift/su_max 0.001
_refine_ls_shift/su_mean 0.000
_refine_ls_structure_factor_coef Fsqd
_refine_ls_weighting_details 'calc w=1/[\s^2^(Fo^2^)+(0.0330P)^2^+2.6100P] where P=(Fo^2^+2Fc^2^)/3'
_refine_ls_weighting_scheme calc
_refine_ls_wR_factor_gt 0.1043
_refine_ls_wR_factor_ref 0.1114
_reflns_number_gt 4109
_reflns_number_total 5398
_reflns_threshold_expression >2sigma(I)
_cod_data_source_file cg200978y_si_002.cif
_cod_data_source_block p-1
_cod_original_cell_volume 1188.0(6)
_cod_database_code 4501258

loop_
_symmetry_equiv_pos_as_xyz
'x, y, z'
'-x, -y, -z'

loop_
_atom_site_label
_atom_site_type_symbol
_atom_site_fract_x
_atom_site_fract_y
_atom_site_fract_z
_atom_site_U_iso_or_equiv
_atom_site_adp_type
_atom_site_occupancy
_atom_site_symmetry_multiplicity
_atom_site_calc_flag
_atom_site_refinement_flags
U1 U -0.23419(4) 0.55021(4) -1.00052(3) 0.01014(12) Uani 1 1 d .
U2 U 0.0000 1.0000 -1.0000 0.00880(14) Uani 1 2 d S
P1 P -0.3744(3) 0.3171(3) -1.0866(2) 0.0127(6) Uani 1 1 d .
P2 P -0.0898(3) 0.6886(3) -0.87525(19) 0.0096(5) Uani 1 1 d .
Cu1 Cu 0.09792(14) -0.03481(13) -0.42043(9) 0.0107(3) Uani 1 1 d .
O1 O -0.2716(8) 0.7002(8) -1.1103(5) 0.0181(16) Uani 1 1 d .
O2 O -0.1963(8) 0.4010(7) -0.8915(5) 0.0118(15) Uani 1 1 d .
O3 O 0.0049(8) 1.0685(8) -0.8943(5) 0.0162(16) Uani 1 1 d .
O4 O -0.3128(8) 0.4339(8) -1.0966(6) 0.0193(17) Uani 1 1 d .
O5 O -0.2527(8) 0.1607(8) -1.0414(5) 0.0195(17) Uani 1 1 d .
O6 O -0.5116(8) 0.3459(8) -1.0251(5) 0.0167(16) Uani 1 1 d .
O7 O -0.2561(8) 0.7113(7) -0.8890(5) 0.0131(15) Uani 1 1 d .
O8 O -0.0061(7) 0.5879(7) -0.9458(5) 0.0115(14) Uani 1 1 d .
O9 O -0.0713(8) 0.8326(7) -0.8973(5) 0.0142(15) Uani 1 1 d .
O10 O -0.2703(9) 0.1368(9) -1.5062(6) 0.0248(18) Uani 1 1 d .
O11 O -0.0988(8) 0.0790(8) -1.3735(5) 0.0183(16) Uani 1 1 d .
O12 O 0.1225(9) 0.1460(8) -0.4827(6) 0.0200(17) Uani 1 1 d .
O13 O -0.0537(8) 0.2065(7) -0.6117(5) 0.0156(16) Uani 1 1 d .
O14W O 0.2216(9) -0.0944(9) -0.2687(6) 0.0219(18) Uani 1 1 d .
O15W O -0.360(2) 0.9063(19) -1.3226(14) 0.036(4) Uani 0.50 1 d P
O16W O 0.5274(14) -0.2824(13) -0.2868(9) 0.083(4) Uani 1 1 d U
O17W O -0.5000 1.0000 -1.0000 0.171(14) Uani 1 2 d SU
O18W O -0.515(3) 1.009(3) -1.4641(18) 0.063(7) Uani 0.50 1 d P
C1 C -0.4274(11) 0.3229(11) -1.2140(7) 0.012(2) Uani 1 1 d .
C2 C -0.3253(13) 0.2242(11) -1.2632(8) 0.019(2) Uani 1 1 d .
H2A H -0.2317 0.1483 -1.2274 0.023 Uiso 1 1 calc R
C3 C -0.3589(12) 0.2354(11) -1.3655(8) 0.015(2) Uani 1 1 d .
C4 C -0.4958(13) 0.3409(13) -1.4170(8) 0.021(3) Uani 1 1 d .
H4A H -0.5202 0.3457 -1.4852 0.025 Uiso 1 1 calc R
C5 C -0.6010(13) 0.4428(12) -1.3683(8) 0.022(3) Uani 1 1 d .
H5A H -0.6965 0.5163 -1.4034 0.027 Uiso 1 1 calc R
C6 C -0.5632(13) 0.4343(13) -1.2695(8) 0.022(3) Uani 1 1 d .
H6A H -0.6314 0.5062 -1.2382 0.027 Uiso 1 1 calc R
C7 C -0.2353(11) 0.1437(10) -1.4182(8) 0.013(2) Uani 1 1 d .
C8 C -0.0084(11) 0.5871(11) -0.7472(7) 0.011(2) Uani 1 1 d .
C9 C -0.0097(11) 0.4517(10) -0.7062(8) 0.010(2) Uani 1 1 d .
H9A H -0.0606 0.4160 -0.7444 0.013 Uiso 1 1 calc R
C10 C 0.0611(11) 0.3669(11) -0.6108(8) 0.012(2) Uani 1 1 d .
C11 C 0.1445(12) 0.4144(11) -0.5582(8) 0.016(2) Uani 1 1 d .
H11A H 0.1997 0.3542 -0.4944 0.019 Uiso 1 1 calc R
C12 C 0.1468(14) 0.5505(13) -0.5994(8) 0.024(3) Uani 1 1 d .
H12A H 0.2016 0.5838 -0.5622 0.029 Uiso 1 1 calc R
C13 C 0.0722(12) 0.6379(12) -0.6922(8) 0.015(2) Uani 1 1 d .
H13A H 0.0745 0.7309 -0.7192 0.018 Uiso 1 1 calc R
C14 C 0.0413(12) 0.2282(11) -0.5653(8) 0.017(2) Uani 1 1 d .

loop_
_atom_site_aniso_label
_atom_site_aniso_U_11
_atom_site_aniso_U_22
_atom_site_aniso_U_33
_atom_site_aniso_U_23
_atom_site_aniso_U_13
_atom_site_aniso_U_12
U1 0.0076(2) 0.0127(2) 0.0098(2) -0.00434(15) 0.00095(14) -0.00327(16)
U2 0.0098(3) 0.0076(3) 0.0080(3) -0.0002(2) 0.0002(2) -0.0037(2)
P1 0.0057(12) 0.0175(14) 0.0138(14) -0.0088(11) 0.0004(10) -0.0013(11)
P2 0.0105(13) 0.0101(12) 0.0095(13) -0.0041(10) 0.0048(10) -0.0051(11)
Cu1 0.0112(6) 0.0099(6) 0.0106(6) -0.0025(5) 0.0024(5) -0.0043(5)
O1 0.020(4) 0.019(4) 0.011(4) -0.001(3) 0.000(3) -0.006(3)
O2 0.012(4) 0.015(4) 0.012(4) -0.005(3) 0.002(3) -0.007(3)
O3 0.019(4) 0.018(4) 0.014(4) -0.003(3) -0.002(3) -0.011(3)
O4 0.020(4) 0.026(4) 0.018(4) -0.012(3) 0.000(3) -0.012(3)
O5 0.016(4) 0.019(4) 0.012(4) -0.005(3) -0.002(3) 0.004(3)
O6 0.007(3) 0.024(4) 0.022(4) -0.014(3) 0.005(3) -0.005(3)
O7 0.011(4) 0.012(4) 0.017(4) -0.003(3) 0.001(3) -0.006(3)
O8 0.012(4) 0.017(4) 0.009(4) -0.007(3) 0.004(3) -0.008(3)
O9 0.018(4) 0.010(4) 0.018(4) -0.002(3) 0.005(3) -0.010(3)
O10 0.017(4) 0.034(5) 0.024(5) -0.011(4) 0.004(3) -0.008(4)
O11 0.014(4) 0.019(4) 0.019(4) -0.008(3) 0.005(3) -0.002(3)
O12 0.026(4) 0.017(4) 0.015(4) 0.003(3) -0.003(3) -0.011(3)
O13 0.016(4) 0.015(4) 0.016(4) 0.003(3) -0.009(3) -0.010(3)
O14W 0.024(4) 0.031(5) 0.016(4) -0.004(4) -0.003(3) -0.018(4)
O15W 0.032(10) 0.032(10) 0.043(12) -0.015(9) 0.013(9) -0.010(9)
O16W 0.062(8) 0.074(9) 0.063(8) -0.025(7) -0.029(7) 0.023(7)
O17W 0.12(2) 0.041(12) 0.25(3) 0.042(16) 0.04(2) 0.016(13)
O18W 0.053(14) 0.077(16) 0.09(2) -0.029(17) 0.038(15) -0.050(13)
C1 0.013(5) 0.017(5) 0.004(5) -0.004(4) 0.004(4) -0.004(4)
C2 0.024(6) 0.011(5) 0.024(6) -0.007(5) 0.000(5) -0.007(5)
C3 0.018(6) 0.015(5) 0.014(5) -0.005(4) 0.002(4) -0.008(5)
C4 0.025(6) 0.038(7) 0.006(5) -0.005(5) 0.001(5) -0.019(6)
C5 0.013(5) 0.021(6) 0.017(6) 0.001(5) 0.002(5) 0.004(5)
C6 0.019(6) 0.031(7) 0.015(6) -0.005(5) 0.004(5) -0.010(5)
C7 0.011(5) 0.007(5) 0.014(5) -0.004(4) -0.001(4) 0.003(4)
C8 0.010(5) 0.017(5) 0.010(5) -0.004(4) 0.005(4) -0.010(4)
C9 0.005(5) 0.012(5) 0.018(5) -0.007(4) 0.002(4) -0.005(4)
C10 0.010(5) 0.016(5) 0.015(5) -0.008(4) 0.006(4) -0.008(4)
C11 0.022(6) 0.017(5) 0.010(5) -0.001(4) -0.006(4) -0.012(5)
C12 0.038(7) 0.033(7) 0.008(6) 0.000(5) -0.007(5) -0.024(6)
C13 0.022(6) 0.017(5) 0.010(5) -0.003(4) -0.005(4) -0.011(5)
C14 0.016(6) 0.013(5) 0.018(6) -0.004(4) 0.005(5) -0.001(4)

loop_
_atom_type_symbol
_atom_type_description
_atom_type_scat_dispersion_real
_atom_type_scat_dispersion_imag
_atom_type_scat_source
C C 0.0033 0.0016 'International Tables Vol C Tables 4.2.6.8 and 6.1.1.4'
H H 0.0000 0.0000 'International Tables Vol C Tables 4.2.6.8 and 6.1.1.4'
O O 0.0106 0.0060 'International Tables Vol C Tables 4.2.6.8 and 6.1.1.4'
P P 0.1023 0.0942 'International Tables Vol C Tables 4.2.6.8 and 6.1.1.4'
Cu Cu 0.3201 1.2651 'International Tables Vol C Tables 4.2.6.8 and 6.1.1.4'
U U -9.6767 9.6646 'International Tables Vol C Tables 4.2.6.8 and 6.1.1.4'

loop_
_geom_angle_atom_site_label_1
_geom_angle_atom_site_label_2
_geom_angle_atom_site_label_3
_geom_angle
_geom_angle_site_symmetry_1
_geom_angle_site_symmetry_3
O2 U1 O1 179.8(3) . .
O2 U1 O6 91.4(3) . 2_463
O1 U1 O6 88.8(3) . 2_463
O2 U1 O4 90.7(3) . .
O1 U1 O4 89.4(3) . .
O6 U1 O4 83.6(3) 2_463 .
O2 U1 O8 89.1(3) . 2_563
O1 U1 O8 90.7(3) . 2_563
O6 U1 O8 164.5(2) 2_463 2_563
O4 U1 O8 80.9(2) . 2_563
O2 U1 O7 89.3(3) . .
O1 U1 O7 90.7(3) . .
O6 U1 O7 74.3(2) 2_463 .
O4 U1 O7 158.0(2) . .
O8 U1 O7 121.1(2) 2_563 .
O2 U1 O8 91.4(3) . .
O1 U1 O8 88.4(3) . .
O6 U1 O8 132.0(2) 2_463 .
O4 U1 O8 144.2(2) . .
O8 U1 O8 63.4(3) 2_563 .
O7 U1 O8 57.8(2) . .
O2 U1 P2 88.9(2) . .
O1 U1 P2 91.0(2) . .
O6 U1 P2 102.75(18) 2_463 .
O4 U1 P2 173.62(19) . .
O8 U1 P2 92.74(17) 2_563 .
O7 U1 P2 28.41(16) . .
O8 U1 P2 29.46(15) . .
O3 U2 O3 179.999(2) 2_573 .
O3 U2 O9 92.1(3) 2_573 .
O3 U2 O9 87.9(3) . .
O3 U2 O9 87.9(3) 2_573 2_573
O3 U2 O9 92.1(3) . 2_573
O9 U2 O9 179.999(2) . 2_573
O3 U2 O5 89.8(3) 2_573 1_565
O3 U2 O5 90.2(3) . 1_565
O9 U2 O5 89.7(3) . 1_565
O9 U2 O5 90.3(3) 2_573 1_565
O3 U2 O5 90.2(3) 2_573 2_563
O3 U2 O5 89.8(3) . 2_563
O9 U2 O5 90.3(3) . 2_563
O9 U2 O5 89.7(3) 2_573 2_563
O5 U2 O5 179.999(2) 1_565 2_563
O6 P1 O5 109.1(4) . .
O6 P1 O4 112.1(4) . .
O5 P1 O4 113.1(4) . .
O6 P1 C1 110.4(4) . .
O5 P1 C1 105.6(4) . .
O4 P1 C1 106.2(5) . .
O7 P2 O9 113.5(4) . .
O7 P2 O8 103.5(4) . .
O9 P2 O8 114.3(4) . .
O7 P2 C8 110.4(4) . .
O9 P2 C8 107.3(4) . .
O8 P2 C8 107.6(4) . .
O7 P2 U1 50.5(3) . .
O9 P2 U1 134.2(3) . .
O8 P2 U1 53.2(2) . .
C8 P2 U1 118.4(3) . .
O13 Cu1 O11 89.9(3) 2_554 1_556
O13 Cu1 O12 167.4(3) 2_554 .
O11 Cu1 O12 91.0(3) 1_556 .
O13 Cu1 O10 89.5(3) 2_554 2_553
O11 Cu1 O10 168.4(3) 1_556 2_553
O12 Cu1 O10 87.2(3) . 2_553
O13 Cu1 O14W 93.3(3) 2_554 .
O11 Cu1 O14W 91.6(3) 1_556 .
O12 Cu1 O14W 99.2(3) . .
O10 Cu1 O14W 100.0(3) 2_553 .
O13 Cu1 Cu1 80.4(2) 2_554 2_554
O11 Cu1 Cu1 78.4(2) 1_556 2_554
O12 Cu1 Cu1 87.5(2) . 2_554
O10 Cu1 Cu1 90.1(2) 2_553 2_554
O14W Cu1 Cu1 168.1(2) . 2_554
P1 O4 U1 141.5(5) . .
P1 O5 U2 149.4(5) . 1_545
P1 O6 U1 155.5(5) . 2_463
P2 O7 U1 101.1(3) . .
P2 O8 U1 145.5(4) . 2_563
P2 O8 U1 97.4(3) . .
U1 O8 U1 116.6(3) 2_563 .
P2 O9 U2 150.2(4) . .
C7 O10 Cu1 116.5(7) . 2_553
C7 O11 Cu1 130.7(7) . 1_554
C14 O12 Cu1 117.4(7) . .
C14 O13 Cu1 127.6(7) . 2_554
C2 C1 C6 118.0(9) . .
C2 C1 P1 120.0(8) . .
C6 C1 P1 121.7(8) . .
C1 C2 C3 120.8(10) . .
C1 C2 H2A 119.6 . .
C3 C2 H2A 119.6 . .
C4 C3 C2 120.2(10) . .
C4 C3 C7 121.3(9) . .
C2 C3 C7 118.0(9) . .
C3 C4 C5 119.8(10) . .
C3 C4 H4A 120.1 . .
C5 C4 H4A 120.1 . .
C6 C5 C4 119.2(10) . .
C6 C5 H5A 120.4 . .
C4 C5 H5A 120.4 . .
C5 C6 C1 121.9(10) . .
C5 C6 H6A 119.1 . .
C1 C6 H6A 119.1 . .
O11 C7 O10 124.2(9) . .
O11 C7 C3 117.4(9) . .
O10 C7 C3 118.4(9) . .
C9 C8 C13 119.3(9) . .
C9 C8 P2 120.2(7) . .
C13 C8 P2 120.1(7) . .
C8 C9 C10 121.5(9) . .
C8 C9 H9A 119.3 . .
C10 C9 H9A 119.3 . .
C9 C10 C11 119.1(9) . .
C9 C10 C14 119.1(9) . .
C11 C10 C14 121.8(9) . .
C10 C11 C12 119.5(10) . .
C10 C11 H11A 120.3 . .
C12 C11 H11A 120.3 . .
C13 C12 C11 121.7(10) . .
C13 C12 H12A 119.1 . .
C11 C12 H12A 119.1 . .
C12 C13 C8 118.7(10) . .
C12 C13 H13A 120.6 . .
C8 C13 H13A 120.6 . .
O13 C14 O12 126.8(10) . .
O13 C14 C10 116.8(9) . .
O12 C14 C10 116.3(9) . .

loop_
_geom_bond_atom_site_label_1
_geom_bond_atom_site_label_2
_geom_bond_distance
_geom_bond_site_symmetry_2
U1 O2 1.775(7) .
U1 O1 1.786(7) .
U1 O6 2.278(7) 2_463
U1 O4 2.305(7) .
U1 O8 2.366(6) 2_563
U1 O7 2.467(7) .
U1 O8 2.534(6) .
U1 P2 3.139(3) .
U2 O3 1.768(7) 2_573
U2 O3 1.768(7) .
U2 O9 2.276(7) .
U2 O9 2.276(7) 2_573
U2 O5 2.278(7) 1_565
U2 O5 2.278(7) 2_563
P1 O6 1.511(7) .
P1 O5 1.522(7) .
P1 O4 1.528(8) .
P1 C1 1.804(10) .
P2 O7 1.522(7) .
P2 O9 1.527(7) .
P2 O8 1.557(7) .
P2 C8 1.799(10) .
Cu1 O13 1.938(7) 2_554
Cu1 O11 1.957(7) 1_556
Cu1 O12 1.961(7) .
Cu1 O10 1.964(8) 2_553
Cu1 O14W 2.224(7) .
Cu1 Cu1 2.654(2) 2_554
O5 U2 2.278(7) 1_545
O6 U1 2.278(7) 2_463
O8 U1 2.366(6) 2_563
O10 C7 1.282(12) .
O10 Cu1 1.964(8) 2_553
O11 C7 1.279(11) .
O11 Cu1 1.957(7) 1_554
O12 C14 1.270(12) .
O13 C14 1.244(12) .
O13 Cu1 1.938(7) 2_554
O18W O18W 1.06(4) 2_472
C1 C2 1.390(14) .
C1 C6 1.398(14) .
C2 C3 1.406(14) .
C2 H2A 0.9500 .
C3 C4 1.369(15) .
C3 C7 1.479(14) .
C4 C5 1.415(15) .
C4 H4A 0.9500 .
C5 C6 1.377(15) .
C5 H5A 0.9500 .
C6 H6A 0.9500 .
C8 C9 1.378(13) .
C8 C13 1.412(13) .
C9 C10 1.379(14) .
C9 H9A 0.9500 .
C10 C11 1.387(13) .
C10 C14 1.503(14) .
C11 C12 1.389(14) .
C11 H11A 0.9500 .
C12 C13 1.367(14) .
C12 H12A 0.9500 .
C13 H13A 0.9500 .
